data_7042708
loop_
_publ_author_name
'Konstantatos, Andreas'
'S\/orensen, Mikkel A.'
'Bendix, Jesper'
'Weihe, H\/ogni'

_publ_section_title
;
 Lanthanide coordination complexes framed by sodium ions: Slow relaxation
 of the magnetization in the Dy(\I\I\I) derivative.
;
_journal_name_full 'Dalton Trans.'
_journal_paper_doi 10.1039/C7DT00863E
_journal_year 2017
_chemical_formula_moiety 'C74 H84 Ho4 N10 Na2 O24, 4(C3 H7 N O), 2(H2 O)'
_chemical_formula_sum 'C86 H116 Ho4 N14 Na2 O30'
_chemical_formula_weight 2531.66
_space_group_crystal_system triclinic
_space_group_IT_number 2
_space_group_name_Hall '-P 1'
_space_group_name_H-M_alt 'P -1'
_symmetry_Int_Tables_number 2
_symmetry_space_group_name_Hall '-P 1'
_symmetry_space_group_name_H-M 'P -1'
_atom_sites_solution_primary iterative
_audit_creation_date 2016-09-27
_audit_creation_method
;
Olex2 1.2
(compiled 2016.09.09 svn.r3337 for OlexSys, GUI svn.r5227)
;
_audit_update_record
;
2017-03-09 deposited with the CCDC.
2017-04-11 downloaded from the CCDC.
;
_cell_angle_alpha 63.278(5)
_cell_angle_beta 77.736(5)
_cell_angle_gamma 63.411(5)
_cell_formula_units_Z 1
_cell_length_a 13.847(2)
_cell_length_b 14.479(2)
_cell_length_c 14.893(2)
_cell_measurement_reflns_used 9566
_cell_measurement_temperature 123
_cell_measurement_theta_max 27.08
_cell_measurement_theta_min 2.73
_cell_volume 2384.7(6)
_computing_molecular_graphics 'Olex2 (Dolomanov et al., 2009)'
_computing_publication_material 'Olex2 (Dolomanov et al., 2009)'
_computing_structure_refinement 'olex2.refine (Bourhis et al., 2015)'
_computing_structure_solution 'olex2.solve (Bourhis et al., 2015)'
_diffrn_ambient_temperature 123
_diffrn_measured_fraction_theta_full 0.9991
_diffrn_measured_fraction_theta_max 0.9992
_diffrn_measurement_device_type 'Bruker APEX-II CCD'
_diffrn_measurement_method '\f and \w scans'
_diffrn_radiation_type 'Mo K\a'
_diffrn_radiation_wavelength 0.71073
_diffrn_reflns_av_R_equivalents 0.0687
_diffrn_reflns_av_unetI/netI 0.0301
_diffrn_reflns_limit_h_max 17
_diffrn_reflns_limit_h_min -17
_diffrn_reflns_limit_k_max 18
_diffrn_reflns_limit_k_min -18
_diffrn_reflns_limit_l_max 19
_diffrn_reflns_limit_l_min -19
_diffrn_reflns_number 119119
_diffrn_reflns_theta_full 26.0000
_diffrn_reflns_theta_max 27.10
_diffrn_reflns_theta_min 2.73
_exptl_absorpt_coefficient_mu 3.377
_exptl_absorpt_correction_T_max 0.7455
_exptl_absorpt_correction_T_min 0.6756
_exptl_absorpt_correction_type multi-scan
_exptl_absorpt_process_details
;
SADABS-2012/1 (Bruker,2012) was used for absorption correction.
wR2(int) was 0.0711 before and 0.0599 after correction.
The Ratio of minimum to maximum transmission is 0.9062.
The \l/2 correction factor is 0.0000.
;
_exptl_crystal_colour yellow
_exptl_crystal_colour_primary yellow
_exptl_crystal_density_diffrn 1.7627
_exptl_crystal_description irregular
_exptl_crystal_F_000 1260.5750
_exptl_crystal_size_max 0.75
_exptl_crystal_size_mid 0.145
_exptl_crystal_size_min 0.045
_refine_diff_density_max 2.0714
_refine_diff_density_min -1.0154
_refine_diff_density_rms 0.1939
_refine_ls_d_res_high 0.7801
_refine_ls_d_res_low 7.4641
_refine_ls_goodness_of_fit_ref 1.0650
_refine_ls_hydrogen_treatment mixed
_refine_ls_matrix_type full
_refine_ls_number_constraints 89
_refine_ls_number_parameters 634
_refine_ls_number_reflns 10526
_refine_ls_number_restraints 0
_refine_ls_restrained_S_all 1.0650
_refine_ls_R_factor_all 0.0420
_refine_ls_R_factor_gt 0.0264
_refine_ls_shift/su_max 0.0000
_refine_ls_shift/su_mean 0.0000
_refine_ls_structure_factor_coef Fsqd
_refine_ls_weighting_details 'w=1/[\s^2^(Fo^2^)+(0.0294P)^2^+3.9091P] where P=(Fo^2^+2Fc^2^)/3'
_refine_ls_weighting_scheme calc
_refine_ls_wR_factor_gt 0.0583
_refine_ls_wR_factor_ref 0.0648
_reflns_Friedel_coverage 0.0
_reflns_limit_h_max 17
_reflns_limit_h_min -17
_reflns_limit_k_max 18
_reflns_limit_k_min -16
_reflns_limit_l_max 19
_reflns_limit_l_min 0
_reflns_number_gt 8545
_reflns_number_total 10526
_reflns_threshold_expression I>=2u(I)
_cod_data_source_file c7dt00863e2.cif
_cod_data_source_block mo_D8V794_0m-new
_cod_original_cell_volume 2384.8(7)
_cod_database_code 7042708
_olex2_refinement_description
;
1. Fixed Uiso
 At 1.2 times of:
  All C(H) groups
 At 1.5 times of:
  All C(H,H,H) groups, All O(H,H) groups
2.a Free rotating group:
 O15(H15a,H15b)
2.b Aromatic/amide H refined with riding coordinates:
 C2(H2), C3(H3), C4(H4), C5(H5), C12(H12), C20(H20), C24(H24), C26(H26),
 C27(H27), C31(H31), C34(H34), C35(H35), C37(H37), C39(H39), C42(H42), C45(H45),
  C47(H47), C49(H49), C50(H50), C25(H25), C41(H41)
2.c Idealised Me refined as rotating group:
 C6(H6a,H6b,H6c), C7(H7a,H7b,H7c), C9(H9a,H9b,H9c), C38(H38a,H38b,H38c),
 C40(H40a,H40b,H40c), C44(H44a,H44b,H44c), C46(H46a,H46b,H46c), C8(H8a,H8b,H8c),
  C10(H10a,H10b,H10c), C11(H11a,H11b,H11c), C48(H48a,H48b,H48c)
;
_olex2_submission_special_instructions 'No special instructions were received'

loop_
_space_group_symop_id
_space_group_symop_operation_xyz
1 x,y,z
2 -x,-y,-z

loop_
_atom_site_label
_atom_site_type_symbol
_atom_site_fract_x
_atom_site_fract_y
_atom_site_fract_z
_atom_site_U_iso_or_equiv
_atom_site_adp_type
_atom_site_occupancy
_atom_site_refinement_flags_posn
Ho1 Ho 0.111328(12) 0.936827(12) 0.089597(11) 0.01328(5) Uani 1.000000 .
Ho2 Ho 0.191519(12) 0.752725(13) 0.340729(12) 0.01748(5) Uani 1.000000 .
Na1 Na 0.23659(11) 0.63965(11) 0.16020(11) 0.0202(3) Uani 1.000000 .
O1 O 0.1307(2) 0.9407(2) 0.23903(18) 0.0202(5) Uani 1.000000 .
O2 O 0.00683(19) 1.1114(2) 0.09253(18) 0.0189(5) Uani 1.000000 .
O3 O -0.05739(18) 0.94413(19) 0.07532(17) 0.0154(5) Uani 1.000000 .
O4 O 0.1665(2) 0.8041(2) 0.0106(2) 0.0190(5) Uani 1.000000 .
H4a H 0.115(4) 0.825(4) -0.025(4) 0.042(14) Uiso 1.000000 .
H4b H 0.206(4) 0.813(4) -0.028(3) 0.022(13) Uiso 1.000000 .
O5 O 0.08450(18) 0.78102(19) 0.21777(17) 0.0162(5) Uani 1.000000 .
O6 O 0.27180(18) 0.78904(19) 0.17552(18) 0.0171(5) Uani 1.000000 .
O7 O 0.2591(2) 0.5686(2) 0.33412(19) 0.0215(5) Uani 1.000000 .
O8 O 0.3451(2) 0.6582(2) 0.4237(2) 0.0271(6) Uani 1.000000 .
O9 O 0.0154(2) 0.8079(2) 0.4158(2) 0.0288(6) Uani 1.000000 .
O10 O 0.1283(2) 0.6343(2) 0.4933(2) 0.0367(7) Uani 1.000000 .
O11 O 0.1407(2) 0.5569(2) 0.1324(2) 0.0316(7) Uani 1.000000 .
O12 O 0.4160(2) 0.5520(2) 0.1179(2) 0.0330(7) Uani 1.000000 .
N1 N 0.2734(2) 0.9668(2) 0.0003(2) 0.0185(6) Uani 1.000000 .
N2 N 0.2058(3) 0.8527(3) 0.4335(2) 0.0221(7) Uani 1.000000 .
N3 N 0.3209(3) 0.3787(3) 0.4176(3) 0.0312(8) Uani 1.000000 .
N4 N 0.5685(3) 0.5663(3) 0.0263(3) 0.0370(9) Uani 1.000000 .
N5 N -0.0183(3) 0.5741(3) 0.0940(3) 0.0323(8) Uani 1.000000 .
C1 C 0.0334(3) 0.7110(4) 0.4830(3) 0.0276(9) Uani 1.000000 .
C2 C 0.2968(3) 0.4801(3) 0.4107(3) 0.0245(8) Uani 1.000000 .
H2 H 0.3085(3) 0.4865(3) 0.4665(3) 0.0294(10) Uiso 1.000000 R
C3 C 0.4421(3) 0.6162(4) 0.6531(3) 0.0313(9) Uani 1.000000 .
H3 H 0.4929(3) 0.5610(4) 0.7027(3) 0.0375(11) Uiso 1.000000 R
C4 C 0.4635(3) 0.6028(4) 0.0471(3) 0.0329(10) Uani 1.000000 .
H4 H 0.4207(3) 0.6749(4) 0.0033(3) 0.0394(12) Uiso 1.000000 R
C5 C 0.2983(4) 0.7994(4) 0.5881(3) 0.0322(10) Uani 1.000000 .
H5 H 0.2541(4) 0.8682(4) 0.5922(3) 0.0386(11) Uiso 1.000000 R
C6 C -0.0549(4) 0.6827(4) 0.5517(3) 0.0385(11) Uani 1.000000 .
H6a H -0.0955(16) 0.669(3) 0.5181(9) 0.0578(16) Uiso 1.000000 GR
H6b H -0.0238(4) 0.6165(16) 0.6114(11) 0.0578(16) Uiso 1.000000 GR
H6c H -0.1019(15) 0.7449(11) 0.5696(19) 0.0578(16) Uiso 1.000000 GR
C7 C -0.0053(5) 0.4608(5) 0.1627(4) 0.0554(14) Uani 1.000000 .
H7a H 0.0648(13) 0.4202(11) 0.192(2) 0.083(2) Uiso 1.000000 GR
H7b H -0.060(2) 0.4636(5) 0.2146(17) 0.083(2) Uiso 1.000000 GR
H7c H -0.012(3) 0.4231(12) 0.1270(7) 0.083(2) Uiso 1.000000 GR
C9 C -0.1199(4) 0.6479(5) 0.0421(4) 0.0581(16) Uani 1.000000 .
H9a H -0.1784(4) 0.649(3) 0.0902(5) 0.087(2) Uiso 1.000000 GR
H9b H -0.1225(14) 0.7230(9) 0.005(2) 0.087(2) Uiso 1.000000 GR
H9c H -0.1263(15) 0.621(2) -0.004(2) 0.087(2) Uiso 1.000000 GR
C12 C -0.2738(3) 0.9459(3) 0.0797(3) 0.0214(8) Uani 1.000000 .
H12 H -0.3395(3) 0.9387(3) 0.0963(3) 0.0257(9) Uiso 1.000000 R
C15 C -0.0853(3) 0.8613(3) 0.1440(2) 0.0147(7) Uani 1.000000 .
C16 C 0.0665(3) 1.0321(3) 0.2578(3) 0.0189(7) Uani 1.000000 .
C17 C -0.1861(3) 0.8580(3) 0.1468(3) 0.0179(7) Uani 1.000000 .
C20 C 0.0547(3) 0.6114(3) 0.0884(3) 0.0260(8) Uani 1.000000 .
H20 H 0.0393(3) 0.6870(3) 0.0466(3) 0.0312(10) Uiso 1.000000 R
C22 C -0.0015(3) 1.1245(3) 0.1780(3) 0.0192(7) Uani 1.000000 .
C24 C -0.1315(3) 0.6792(3) 0.2936(3) 0.0225(8) Uani 1.000000 .
H24 H -0.1461(3) 0.6182(3) 0.3419(3) 0.0270(9) Uiso 1.000000 R
C26 C -0.2072(3) 0.7658(3) 0.2227(3) 0.0232(8) Uani 1.000000 .
H26 H -0.2738(3) 0.7636(3) 0.2247(3) 0.0279(10) Uiso 1.000000 R
C27 C -0.0321(3) 0.6837(3) 0.2925(3) 0.0199(7) Uani 1.000000 .
H27 H 0.0190(3) 0.6256(3) 0.3408(3) 0.0239(9) Uiso 1.000000 R
C29 C -0.0092(3) 0.7734(3) 0.2205(3) 0.0160(7) Uani 1.000000 .
C30 C 0.3740(3) 0.8840(3) 0.0507(3) 0.0194(7) Uani 1.000000 .
C31 C 0.1432(3) 0.9528(3) 0.4271(3) 0.0238(8) Uani 1.000000 .
H31 H 0.1472(3) 0.9712(3) 0.4781(3) 0.0286(10) Uiso 1.000000 R
C32 C 0.3558(3) 0.6755(3) 0.5004(3) 0.0241(8) Uani 1.000000 .
C33 C 0.2852(3) 0.7786(3) 0.5093(3) 0.0243(8) Uani 1.000000 .
C34 C 0.3759(4) 0.7188(4) 0.6597(3) 0.0342(10) Uani 1.000000 .
H34 H 0.3840(4) 0.7330(4) 0.7120(3) 0.0411(12) Uiso 1.000000 R
C35 C 0.4755(3) 0.8841(3) 0.0149(3) 0.0266(8) Uani 1.000000 .
H35 H 0.4814(3) 0.9397(3) -0.0471(3) 0.0319(10) Uiso 1.000000 R
C36 C 0.3660(3) 0.7959(3) 0.1429(3) 0.0194(7) Uani 1.000000 .
C37 C 0.4611(3) 0.7158(3) 0.1974(3) 0.0228(8) Uani 1.000000 .
H37 H 0.4570(3) 0.6592(3) 0.2593(3) 0.0274(10) Uiso 1.000000 R
C38 C 0.6434(4) 0.4590(5) 0.0890(4) 0.0542(14) Uani 1.000000 .
H38a H 0.684(2) 0.4693(5) 0.126(2) 0.081(2) Uiso 1.000000 GR
H38b H 0.6049(4) 0.4148(13) 0.1353(19) 0.081(2) Uiso 1.000000 GR
H38c H 0.691(2) 0.4206(14) 0.0482(5) 0.081(2) Uiso 1.000000 GR
C39 C 0.4338(3) 0.5947(4) 0.5742(3) 0.0301(9) Uani 1.000000 .
H39 H 0.4802(3) 0.5263(4) 0.5701(3) 0.0361(11) Uiso 1.000000 R
C40 C 0.3093(4) 0.3631(4) 0.3315(4) 0.0418(11) Uani 1.000000 .
H40a H 0.2415(12) 0.4187(18) 0.3000(15) 0.0626(17) Uiso 1.000000 GR
H40b H 0.3672(15) 0.371(3) 0.2843(12) 0.0626(17) Uiso 1.000000 GR
H40c H 0.312(3) 0.2889(11) 0.3532(5) 0.0626(17) Uiso 1.000000 GR
C42 C -0.0715(3) 1.2217(3) 0.1927(3) 0.0246(8) Uani 1.000000 .
H42 H -0.1175(3) 1.2825(3) 0.1414(3) 0.0296(10) Uiso 1.000000 R
C43 C 0.0671(3) 1.0396(3) 0.3480(3) 0.0221(8) Uani 1.000000 .
C44 C 0.3745(4) 0.2791(4) 0.5066(4) 0.0480(13) Uani 1.000000 .
H44a H 0.4459(11) 0.2365(16) 0.4886(6) 0.0720(19) Uiso 1.000000 GR
H44b H 0.379(3) 0.3023(4) 0.5562(11) 0.0720(19) Uiso 1.000000 GR
H44c H 0.3339(16) 0.2330(15) 0.5336(16) 0.0720(19) Uiso 1.000000 GR
C45 C -0.0043(3) 1.1413(3) 0.3586(3) 0.0257(8) Uani 1.000000 .
H45 H -0.0041(3) 1.1484(3) 0.4175(3) 0.0308(10) Uiso 1.000000 R
C46 C 0.6134(4) 0.6360(5) -0.0610(4) 0.0521(13) Uani 1.000000 .
H46a H 0.5561(5) 0.7063(14) -0.0972(16) 0.078(2) Uiso 1.000000 GR
H46b H 0.663(2) 0.651(3) -0.0390(4) 0.078(2) Uiso 1.000000 GR
H46c H 0.650(3) 0.5970(14) -0.1041(14) 0.078(2) Uiso 1.000000 GR
C47 C 0.5671(3) 0.8034(3) 0.0694(3) 0.0289(9) Uani 1.000000 .
H47 H 0.6340(3) 0.8053(3) 0.0445(3) 0.0347(11) Uiso 1.000000 R
C49 C 0.5600(3) 0.7194(3) 0.1612(3) 0.0281(9) Uani 1.000000 .
H49 H 0.6219(3) 0.6654(3) 0.1983(3) 0.0338(11) Uiso 1.000000 R
C50 C -0.0736(3) 1.2292(3) 0.2835(3) 0.0273(9) Uani 1.000000 .
H50 H -0.1221(3) 1.2940(3) 0.2929(3) 0.0328(10) Uiso 1.000000 R
O13 O -0.3171(2) 1.1748(3) 0.1372(2) 0.0371(7) Uani 1.000000 .
N6 N -0.2998(3) 1.0314(3) 0.2891(3) 0.0364(9) Uani 1.000000 .
C8 C -0.2264(4) 0.9315(4) 0.3659(4) 0.0505(13) Uani 1.000000 .
H8a H -0.218(2) 0.8650(4) 0.3603(18) 0.076(2) Uiso 1.000000 GR
H8b H -0.1572(10) 0.9351(15) 0.3569(17) 0.076(2) Uiso 1.000000 GR
H8c H -0.2551(15) 0.9287(17) 0.4313(4) 0.076(2) Uiso 1.000000 GR
C10 C -0.4123(4) 1.0507(5) 0.3010(5) 0.0666(17) Uani 1.000000 .
H10a H -0.4526(7) 1.120(2) 0.2475(19) 0.100(3) Uiso 1.000000 GR
H10b H -0.4206(6) 0.9892(19) 0.299(3) 0.100(3) Uiso 1.000000 GR
H10c H -0.4389(10) 1.056(4) 0.3643(15) 0.100(3) Uiso 1.000000 GR
C25 C -0.2625(3) 1.0935(3) 0.2079(3) 0.0292(9) Uani 1.000000 .
H25 H -0.1885(3) 1.0743(3) 0.2037(3) 0.0350(11) Uiso 1.000000 R
O14 O 0.3238(4) 1.1009(4) 0.4046(3) 0.0706(12) Uani 1.000000 .
N7 N 0.3352(3) 1.0434(4) 0.2832(3) 0.0432(10) Uani 1.000000 .
C11 C 0.2722(6) 1.1510(7) 0.2137(6) 0.100(3) Uani 1.000000 .
H11a H 0.231(4) 1.1995(16) 0.2481(9) 0.151(4) Uiso 1.000000 GR
H11b H 0.3185(7) 1.182(2) 0.164(3) 0.151(4) Uiso 1.000000 GR
H11c H 0.224(4) 1.1445(9) 0.181(3) 0.151(4) Uiso 1.000000 GR
C41 C 0.3526(4) 1.0292(5) 0.3751(4) 0.0508(13) Uani 1.000000 .
H41 H 0.3911(4) 0.9556(5) 0.4197(4) 0.0609(16) Uiso 1.000000 R
C48 C 0.3778(6) 0.9458(6) 0.2601(6) 0.088(3) Uani 1.000000 .
H48a H 0.417(4) 0.8800(10) 0.3168(16) 0.131(4) Uiso 1.000000 GR
H48b H 0.3195(7) 0.936(3) 0.245(4) 0.131(4) Uiso 1.000000 GR
H48c H 0.426(4) 0.956(2) 0.203(3) 0.131(4) Uiso 1.000000 GR
O15 O 0.2443(4) 0.5036(3) 0.6722(3) 0.0629(11) Uani 1.000000 .
H15a H 0.275(5) 0.546(5) 0.632(3) 0.0944(16) Uiso 1.000000 G
H15b H 0.223(6) 0.518(5) 0.724(3) 0.0944(16) Uiso 1.000000 G

loop_
_atom_site_aniso_label
_atom_site_aniso_U_11
_atom_site_aniso_U_22
_atom_site_aniso_U_33
_atom_site_aniso_U_12
_atom_site_aniso_U_13
_atom_site_aniso_U_23
Ho1 0.01017(8) 0.01353(8) 0.01516(9) -0.00234(6) -0.00261(6) -0.00640(6)
Ho2 0.01615(9) 0.01821(9) 0.01722(9) -0.00333(7) -0.00402(6) -0.00844(7)
Na1 0.0170(7) 0.0193(7) 0.0219(7) -0.0024(6) -0.0036(6) -0.0099(6)
O1 0.0219(13) 0.0168(12) 0.0208(13) -0.0028(10) -0.0048(10) -0.0096(11)
O2 0.0186(13) 0.0167(12) 0.0208(13) -0.0015(10) -0.0059(10) -0.0101(11)
O3 0.0126(12) 0.0158(12) 0.0169(12) -0.0054(10) -0.0015(9) -0.0057(10)
O4 0.0154(14) 0.0219(14) 0.0180(14) -0.0033(11) -0.0019(12) -0.0100(11)
O5 0.0116(12) 0.0185(12) 0.0181(12) -0.0044(10) -0.0035(9) -0.0075(10)
O6 0.0112(12) 0.0177(12) 0.0204(13) -0.0035(10) -0.0014(10) -0.0079(10)
O7 0.0217(13) 0.0176(13) 0.0206(13) -0.0030(11) -0.0052(11) -0.0068(11)
O8 0.0232(14) 0.0292(15) 0.0283(15) -0.0021(12) -0.0098(12) -0.0154(12)
O9 0.0246(15) 0.0312(16) 0.0302(16) -0.0075(12) 0.0018(12) -0.0168(13)
O10 0.0284(16) 0.0357(17) 0.0324(17) -0.0066(13) 0.0035(13) -0.0109(14)
O11 0.0250(15) 0.0343(16) 0.0400(17) -0.0084(13) -0.0038(13) -0.0208(14)
O12 0.0271(16) 0.0336(16) 0.0378(17) -0.0068(13) 0.0034(13) -0.0211(14)
N1 0.0157(15) 0.0204(15) 0.0200(16) -0.0065(12) -0.0036(12) -0.0079(13)
N2 0.0257(17) 0.0218(16) 0.0199(16) -0.0087(14) -0.0038(13) -0.0087(13)
N3 0.0288(19) 0.0201(17) 0.037(2) -0.0073(14) -0.0052(15) -0.0057(15)
N4 0.029(2) 0.044(2) 0.042(2) -0.0103(17) 0.0022(17) -0.0258(19)
N5 0.0289(19) 0.038(2) 0.038(2) -0.0158(16) 0.0009(16) -0.0202(17)
C1 0.025(2) 0.041(2) 0.025(2) -0.0114(18) 0.0012(16) -0.022(2)
C2 0.024(2) 0.024(2) 0.022(2) -0.0092(16) -0.0031(16) -0.0054(16)
C3 0.030(2) 0.034(2) 0.027(2) -0.0105(18) -0.0094(18) -0.0078(18)
C4 0.025(2) 0.035(2) 0.038(3) -0.0029(19) -0.0038(19) -0.022(2)
C5 0.038(2) 0.029(2) 0.029(2) -0.0068(19) -0.0067(19) -0.0154(19)
C6 0.033(2) 0.051(3) 0.036(3) -0.022(2) 0.011(2) -0.021(2)
C7 0.069(4) 0.058(3) 0.057(3) -0.045(3) 0.014(3) -0.026(3)
C9 0.034(3) 0.086(4) 0.067(4) -0.013(3) -0.011(3) -0.049(3)
C12 0.0161(18) 0.0249(19) 0.028(2) -0.0108(15) -0.0012(15) -0.0116(17)
C15 0.0142(16) 0.0157(16) 0.0151(17) -0.0038(13) -0.0004(13) -0.0090(14)
C16 0.0177(18) 0.0178(17) 0.0229(19) -0.0074(15) 0.0003(15) -0.0097(15)
C17 0.0181(18) 0.0172(17) 0.0171(18) -0.0059(14) -0.0040(14) -0.0055(14)
C20 0.026(2) 0.026(2) 0.030(2) -0.0105(17) 0.0008(17) -0.0151(18)
C22 0.0135(17) 0.0202(18) 0.027(2) -0.0067(14) 0.0009(14) -0.0127(16)
C24 0.0238(19) 0.0216(18) 0.0233(19) -0.0137(16) -0.0001(15) -0.0056(16)
C26 0.0181(18) 0.028(2) 0.026(2) -0.0129(16) -0.0023(15) -0.0083(17)
C27 0.0204(18) 0.0169(17) 0.0196(18) -0.0040(15) -0.0031(15) -0.0075(15)
C29 0.0147(17) 0.0175(17) 0.0185(18) -0.0059(14) 0.0017(14) -0.0111(15)
C30 0.0129(17) 0.0214(18) 0.0247(19) -0.0037(14) -0.0019(14) -0.0127(16)
C31 0.026(2) 0.029(2) 0.0216(19) -0.0113(17) 0.0013(16) -0.0153(17)
C32 0.024(2) 0.029(2) 0.024(2) -0.0113(17) -0.0020(16) -0.0135(17)
C33 0.025(2) 0.028(2) 0.0206(19) -0.0109(17) -0.0021(16) -0.0101(17)
C34 0.041(3) 0.038(2) 0.029(2) -0.011(2) -0.0089(19) -0.018(2)
C35 0.0185(19) 0.027(2) 0.029(2) -0.0088(16) -0.0020(16) -0.0064(17)
C36 0.0166(18) 0.0195(18) 0.0243(19) -0.0030(14) -0.0036(14) -0.0135(15)
C37 0.0189(19) 0.0201(18) 0.028(2) -0.0045(15) -0.0056(15) -0.0097(16)
C38 0.034(3) 0.060(3) 0.052(3) 0.002(2) -0.011(2) -0.025(3)
C39 0.023(2) 0.035(2) 0.036(2) -0.0077(18) -0.0055(18) -0.019(2)
C40 0.046(3) 0.030(2) 0.059(3) -0.016(2) -0.006(2) -0.023(2)
C42 0.0204(19) 0.0193(19) 0.032(2) -0.0027(15) -0.0034(16) -0.0123(17)
C43 0.0230(19) 0.0222(19) 0.025(2) -0.0098(16) -0.0005(15) -0.0122(16)
C44 0.048(3) 0.027(2) 0.043(3) -0.009(2) -0.002(2) 0.002(2)
C45 0.031(2) 0.027(2) 0.027(2) -0.0136(17) 0.0038(17) -0.0175(17)
C46 0.046(3) 0.062(3) 0.053(3) -0.024(3) 0.012(3) -0.030(3)
C47 0.0132(18) 0.031(2) 0.040(2) -0.0075(16) -0.0015(17) -0.0135(19)
C49 0.0137(18) 0.029(2) 0.038(2) -0.0022(16) -0.0065(16) -0.0134(19)
C50 0.027(2) 0.0222(19) 0.033(2) -0.0063(17) 0.0048(17) -0.0177(18)
O13 0.0305(16) 0.0415(18) 0.0311(17) -0.0071(14) 0.0019(13) -0.0163(15)
N6 0.0265(19) 0.035(2) 0.039(2) -0.0071(16) 0.0003(16) -0.0144(18)
C8 0.061(3) 0.040(3) 0.037(3) -0.009(2) -0.006(2) -0.012(2)
C10 0.038(3) 0.068(4) 0.074(4) -0.026(3) 0.010(3) -0.012(3)
C25 0.024(2) 0.031(2) 0.034(2) -0.0096(18) 0.0057(18) -0.019(2)
O14 0.105(4) 0.070(3) 0.065(3) -0.056(3) 0.025(2) -0.042(2)
N7 0.047(2) 0.050(2) 0.046(2) -0.031(2) 0.0086(19) -0.022(2)
C11 0.090(6) 0.109(6) 0.078(5) -0.063(5) -0.024(4) 0.015(5)
C41 0.054(3) 0.051(3) 0.057(3) -0.029(3) 0.012(3) -0.027(3)
C48 0.107(6) 0.121(6) 0.105(6) -0.086(5) 0.065(5) -0.091(5)
O15 0.057(3) 0.061(3) 0.055(3) -0.029(2) -0.001(2) -0.005(2)

loop_
_atom_type_symbol
_atom_type_scat_dispersion_real
_atom_type_scat_dispersion_imag
_atom_type_scat_Cromer_Mann_a1
_atom_type_scat_Cromer_Mann_a2
_atom_type_scat_Cromer_Mann_a3
_atom_type_scat_Cromer_Mann_a4
_atom_type_scat_Cromer_Mann_b1
_atom_type_scat_Cromer_Mann_b2
_atom_type_scat_Cromer_Mann_b3
_atom_type_scat_Cromer_Mann_b4
_atom_type_scat_Cromer_Mann_c
_atom_type_scat_source
_atom_type_scat_dispersion_source
C 0.00347 0.00161 2.31000 1.02000 1.58860 0.86500 20.84390 10.20750 0.56870 51.65120 0.215599998832 'International Tables Volume C Table 6.1.1.4 (pp. 500-502)' 'Henke, Gullikson and Davis, At. Data and Nucl. Data Tables, 1993, 54, 2'
H 0.00000 0.00000 0.49300 0.32291 0.14019 0.04081 10.51090 26.12570 3.14236 57.79970 0.0030380000826 'International Tables Volume C Table 6.1.1.4 (pp. 500-502)' 'Henke, Gullikson and Davis, At. Data and Nucl. Data Tables, 1993, 54, 2'
O 0.01158 0.00611 3.04850 2.28680 1.54630 0.86700 13.27710 5.70110 0.32390 32.90890 0.250800013542 'International Tables Volume C Table 6.1.1.4 (pp. 500-502)' 'Henke, Gullikson and Davis, At. Data and Nucl. Data Tables, 1993, 54, 2'
N 0.00653 0.00323 12.21260 3.13220 2.01250 1.16630 0.00570 9.89330 28.99750 0.58260 -11.5290002823 'International Tables Volume C Table 6.1.1.4 (pp. 500-502)' 'Henke, Gullikson and Davis, At. Data and Nucl. Data Tables, 1993, 54, 2'
Ho -0.01807 5.00960 26.90490 17.29400 14.55830 3.63837 2.07051 0.19794 11.44070 92.65660 4.56795978546 'International Tables Volume C Table 6.1.1.4 (pp. 500-502)' 'Henke, Gullikson and Davis, At. Data and Nucl. Data Tables, 1993, 54, 2'
Na 0.03665 0.02467 4.76260 3.17360 1.26740 1.11280 3.28500 8.84220 0.31360 129.42400 0.675999999046 'International Tables Volume C Table 6.1.1.4 (pp. 500-502)' 'Henke, Gullikson and Davis, At. Data and Nucl. Data Tables, 1993, 54, 2'

loop_
_geom_angle_atom_site_label_1
_geom_angle_atom_site_label_2
_geom_angle_atom_site_label_3
_geom_angle
_geom_angle_site_symmetry_1
_geom_angle_site_symmetry_3
O2 Ho1 O1 68.42(8) . .
O3 Ho1 O1 141.35(8) 2_575 .
O3 Ho1 O1 113.32(8) . .
O3 Ho1 O2 75.23(8) 2_575 .
O3 Ho1 O2 82.19(8) . .
O4 Ho1 O1 140.43(8) . .
O4 Ho1 O2 150.75(8) . .
O4 Ho1 O3 77.43(8) . 2_575
O4 Ho1 O3 80.10(9) . .
O5 Ho1 O1 74.32(8) . .
O5 Ho1 O2 117.84(8) . .
O5 Ho1 O3 137.16(8) . 2_575
O5 Ho1 O3 69.20(8) . .
O5 Ho1 O4 76.84(9) . .
O6 Ho1 O1 67.23(8) . .
O6 Ho1 O2 131.65(8) . .
O6 Ho1 O3 137.59(8) . 2_575
O6 Ho1 O3 133.33(8) . .
O6 Ho1 O4 76.69(8) . .
O6 Ho1 O5 66.38(8) . .
N1 Ho1 O1 98.41(9) . .
N1 Ho1 O2 100.41(9) . .
N1 Ho1 O3 75.27(9) . 2_575
N1 Ho1 O3 146.39(9) . .
N1 Ho1 O4 82.35(10) . .
N1 Ho1 O5 133.39(9) . .
N1 Ho1 O6 68.46(9) . .
C22 Ho1 O1 47.02(9) . .
C22 Ho1 O2 21.65(9) . .
C22 Ho1 O3 96.79(9) . 2_575
C22 Ho1 O3 90.29(8) . .
C22 Ho1 O4 169.87(9) . .
C22 Ho1 O5 102.86(9) . .
C22 Ho1 O6 112.66(9) . .
C22 Ho1 N1 104.42(9) . .
O5 Ho2 O1 74.35(8) . .
O6 Ho2 O1 67.53(8) . .
O6 Ho2 O5 65.30(8) . .
O7 Ho2 O1 141.25(8) . .
O7 Ho2 O5 75.16(8) . .
O7 Ho2 O6 78.30(8) . .
O8 Ho2 O1 122.87(10) . .
O8 Ho2 O5 149.46(9) . .
O8 Ho2 O6 96.35(9) . .
O8 Ho2 O7 77.33(9) . .
O9 Ho2 O1 82.93(9) . .
O9 Ho2 O5 79.25(9) . .
O9 Ho2 O6 138.38(9) . .
O9 Ho2 O7 114.02(9) . .
O9 Ho2 O8 124.74(10) . .
O10 Ho2 O1 135.97(9) . .
O10 Ho2 O5 101.36(9) . .
O10 Ho2 O6 151.23(9) . .
O10 Ho2 O7 73.51(9) . .
O10 Ho2 O8 83.13(10) . .
O10 Ho2 O9 53.72(10) . .
N2 Ho2 O1 71.86(9) . .
N2 Ho2 O5 140.96(9) . .
N2 Ho2 O6 116.87(9) . .
N2 Ho2 O7 143.48(9) . .
N2 Ho2 O8 68.41(10) . .
N2 Ho2 O9 77.77(10) . .
N2 Ho2 O10 89.82(10) . .
C1 Ho2 O1 109.56(11) . .
C1 Ho2 O5 88.37(10) . .
C1 Ho2 O6 153.53(9) . .
C1 Ho2 O7 92.83(10) . .
C1 Ho2 O8 106.07(11) . .
C1 Ho2 O9 26.69(10) . .
C1 Ho2 O10 27.18(11) . .
C1 Ho2 N2 85.02(11) . .
C32 Ho2 O1 113.69(9) . .
C32 Ho2 O5 170.19(9) . .
C32 Ho2 O6 111.64(9) . .
C32 Ho2 O7 95.16(9) . .
C32 Ho2 O8 21.31(9) . .
C32 Ho2 O9 106.73(10) . .
C32 Ho2 O10 76.96(10) . .
C32 Ho2 N2 48.84(10) . .
C32 Ho2 C1 93.83(11) . .
O5 Na1 O4 74.85(9) . .
O6 Na1 O4 75.11(9) . .
O6 Na1 O5 61.49(8) . .
O7 Na1 O4 145.78(10) . .
O7 Na1 O5 74.27(9) . .
O7 Na1 O6 77.45(9) . .
O11 Na1 O4 90.67(11) . .
O11 Na1 O5 99.77(10) . .
O11 Na1 O6 158.63(10) . .
O11 Na1 O7 108.78(11) . .
O12 Na1 O4 103.38(12) . .
O12 Na1 O5 153.54(11) . .
O12 Na1 O6 92.30(10) . .
O12 Na1 O7 97.73(11) . .
O12 Na1 O11 106.68(11) . .
Ho2 O1 Ho1 100.21(9) . .
C16 O1 Ho1 119.2(2) . .
C16 O1 Ho2 131.5(2) . .
C22 O2 Ho1 119.2(2) . .
C15 O3 Ho1 131.1(2) . 2_575
C15 O3 Ho1 118.03(19) . .
Na1 O4 Ho1 94.93(10) . .
H4a O4 Ho1 107(3) . .
H4a O4 Na1 130(3) . .
H4b O4 Ho1 110(3) . .
H4b O4 Na1 114(4) . .
H4b O4 H4a 100(5) . .
Ho2 O5 Ho1 97.12(8) . .
Na1 O5 Ho1 94.37(9) . .
Na1 O5 Ho2 93.19(8) . .
C29 O5 Ho1 118.0(2) . .
C29 O5 Ho2 134.4(2) . .
C29 O5 Na1 110.80(19) . .
Ho2 O6 Ho1 95.38(8) . .
Na1 O6 Ho1 92.89(8) . .
Na1 O6 Ho2 92.18(9) . .
C36 O6 Ho1 119.8(2) . .
C36 O6 Ho2 129.8(2) . .
C36 O6 Na1 118.1(2) . .
Na1 O7 Ho2 95.76(9) . .
C2 O7 Ho2 120.3(2) . .
C2 O7 Na1 143.6(2) . .
C32 O8 Ho2 121.2(2) . .
C1 O9 Ho2 93.9(2) . .
C1 O10 Ho2 92.2(2) . .
C20 O11 Na1 123.3(3) . .
C4 O12 Na1 122.9(3) . .
C12 N1 Ho1 125.7(2) 2_575 .
C30 N1 Ho1 114.9(2) . .
C30 N1 C12 118.9(3) . 2_575
C31 N2 Ho2 127.4(3) . .
C33 N2 Ho2 111.2(2) . .
C33 N2 C31 120.8(3) . .
C40 N3 C2 120.3(4) . .
C44 N3 C2 120.4(4) . .
C44 N3 C40 118.7(4) . .
C38 N4 C4 122.0(4) . .
C46 N4 C4 121.4(4) . .
C46 N4 C38 116.6(4) . .
C9 N5 C7 117.1(4) . .
C20 N5 C7 120.5(4) . .
C20 N5 C9 121.9(4) . .
O9 C1 Ho2 59.4(2) . .
O10 C1 Ho2 60.6(2) . .
O10 C1 O9 119.5(4) . .
C6 C1 Ho2 172.6(3) . .
C6 C1 O9 121.5(4) . .
C6 C1 O10 119.0(4) . .
N3 C2 O7 124.2(4) . .
H2 C2 O7 117.9(2) . .
H2 C2 N3 117.9(2) . .
C34 C3 H3 119.5(2) . .
C39 C3 H3 119.5(2) . .
C39 C3 C34 121.1(4) . .
N4 C4 O12 127.5(4) . .
H4 C4 O12 116.3(2) . .
H4 C4 N4 116.3(3) . .
C33 C5 H5 119.7(2) . .
C34 C5 H5 119.7(2) . .
C34 C5 C33 120.6(4) . .
H6a C6 C1 109.5 . .
H6b C6 C1 109.5 . .
H6b C6 H6a 109.5 . .
H6c C6 C1 109.5 . .
H6c C6 H6a 109.5 . .
H6c C6 H6b 109.5 . .
H7a C7 N5 109.5 . .
H7b C7 N5 109.5 . .
H7b C7 H7a 109.5 . .
H7c C7 N5 109.5 . .
H7c C7 H7a 109.5 . .
H7c C7 H7b 109.5 . .
H9a C9 N5 109.5 . .
H9b C9 N5 109.5 . .
H9b C9 H9a 109.5 . .
H9c C9 N5 109.5 . .
H9c C9 H9a 109.5 . .
H9c C9 H9b 109.5 . .
H12 C12 N1 115.6(2) . 2_575
C17 C12 N1 128.8(3) . 2_575
C17 C12 H12 115.6(2) . .
C17 C15 O3 123.8(3) . .
C29 C15 O3 117.4(3) . .
C29 C15 C17 118.7(3) . .
C22 C16 O1 115.5(3) . .
C43 C16 O1 123.5(3) . .
C43 C16 C22 121.0(3) . .
C15 C17 C12 124.6(3) . .
C26 C17 C12 116.1(3) . .
C26 C17 C15 119.2(3) . .
N5 C20 O11 126.7(4) . .
H20 C20 O11 116.7(2) . .
H20 C20 N5 116.7(2) . .
O2 C22 Ho1 39.15(14) . .
C16 C22 Ho1 78.0(2) . .
C16 C22 O2 116.9(3) . .
C42 C22 Ho1 162.8(3) . .
C42 C22 O2 124.6(3) . .
C42 C22 C16 118.6(3) . .
C26 C24 H24 120.3(2) . .
C27 C24 H24 120.3(2) . .
C27 C24 C26 119.4(3) . .
C24 C26 C17 121.5(3) . .
H26 C26 C17 119.3(2) . .
H26 C26 C24 119.3(2) . .
H27 C27 C24 119.6(2) . .
C29 C27 C24 120.8(3) . .
C29 C27 H27 119.6(2) . .
C15 C29 O5 117.3(3) . .
C27 C29 O5 122.4(3) . .
C27 C29 C15 120.3(3) . .
C35 C30 N1 125.1(3) . .
C36 C30 N1 115.8(3) . .
C36 C30 C35 119.1(3) . .
H31 C31 N2 116.9(2) . .
C43 C31 N2 126.1(3) . .
C43 C31 H31 116.9(2) . .
O8 C32 Ho2 37.47(16) . .
C33 C32 Ho2 83.9(2) . .
C33 C32 O8 119.2(3) . .
C39 C32 Ho2 154.0(3) . .
C39 C32 O8 122.1(3) . .
C39 C32 C33 118.7(3) . .
C5 C33 N2 125.9(3) . .
C32 C33 N2 114.4(3) . .
C32 C33 C5 119.7(4) . .
C5 C34 C3 119.6(4) . .
H34 C34 C3 120.2(2) . .
H34 C34 C5 120.2(2) . .
H35 C35 C30 119.4(2) . .
C47 C35 C30 121.2(4) . .
C47 C35 H35 119.4(2) . .
C30 C36 O6 120.6(3) . .
C37 C36 O6 121.3(3) . .
C37 C36 C30 118.1(3) . .
H37 C37 C36 119.3(2) . .
C49 C37 C36 121.5(4) . .
C49 C37 H37 119.3(2) . .
H38a C38 N4 109.5 . .
H38b C38 N4 109.5 . .
H38b C38 H38a 109.5 . .
H38c C38 N4 109.5 . .
H38c C38 H38a 109.5 . .
H38c C38 H38b 109.5 . .
C32 C39 C3 120.2(4) . .
H39 C39 C3 119.9(2) . .
H39 C39 C32 119.9(2) . .
H40a C40 N3 109.5 . .
H40b C40 N3 109.5 . .
H40b C40 H40a 109.5 . .
H40c C40 N3 109.5 . .
H40c C40 H40a 109.5 . .
H40c C40 H40b 109.5 . .
H42 C42 C22 119.5(2) . .
C50 C42 C22 121.0(4) . .
C50 C42 H42 119.5(2) . .
C31 C43 C16 123.1(3) . .
C45 C43 C16 118.2(3) . .
C45 C43 C31 118.5(3) . .
H44a C44 N3 109.5 . .
H44b C44 N3 109.5 . .
H44b C44 H44a 109.5 . .
H44c C44 N3 109.5 . .
H44c C44 H44a 109.5 . .
H44c C44 H44b 109.5 . .
H45 C45 C43 119.4(2) . .
C50 C45 C43 121.2(3) . .
C50 C45 H45 119.4(2) . .
H46a C46 N4 109.5 . .
H46b C46 N4 109.5 . .
H46b C46 H46a 109.5 . .
H46c C46 N4 109.5 . .
H46c C46 H46a 109.5 . .
H46c C46 H46b 109.5 . .
H47 C47 C35 119.9(2) . .
C49 C47 C35 120.2(4) . .
C49 C47 H47 119.9(2) . .
C47 C49 C37 119.8(4) . .
H49 C49 C37 120.1(2) . .
H49 C49 C47 120.1(2) . .
C45 C50 C42 120.0(3) . .
H50 C50 C42 120.0(2) . .
H50 C50 C45 120.0(2) . .
C10 N6 C8 117.3(4) . .
C25 N6 C8 120.6(4) . .
C25 N6 C10 121.7(4) . .
H8a C8 N6 109.5 . .
H8b C8 N6 109.5 . .
H8b C8 H8a 109.5 . .
H8c C8 N6 109.5 . .
H8c C8 H8a 109.5 . .
H8c C8 H8b 109.5 . .
H10a C10 N6 109.5 . .
H10b C10 N6 109.5 . .
H10b C10 H10a 109.5 . .
H10c C10 N6 109.5 . .
H10c C10 H10a 109.5 . .
H10c C10 H10b 109.5 . .
N6 C25 O13 125.3(4) . .
H25 C25 O13 117.4(2) . .
H25 C25 N6 117.4(2) . .
C41 N7 C11 120.2(5) . .
C48 N7 C11 121.2(6) . .
C48 N7 C41 118.6(5) . .
H11a C11 N7 109.5 . .
H11b C11 N7 109.5 . .
H11b C11 H11a 109.5 . .
H11c C11 N7 109.5 . .
H11c C11 H11a 109.5 . .
H11c C11 H11b 109.5 . .
N7 C41 O14 126.4(6) . .
H41 C41 O14 116.8(4) . .
H41 C41 N7 116.8(3) . .
H48a C48 N7 109.5 . .
H48b C48 N7 109.5 . .
H48b C48 H48a 109.5 . .
H48c C48 N7 109.5 . .
H48c C48 H48a 109.5 . .
H48c C48 H48b 109.5 . .
H15b O15 H15a 109.5 . .

loop_
_geom_bond_atom_site_label_1
_geom_bond_atom_site_label_2
_geom_bond_distance
_geom_bond_site_symmetry_2
Ho1 O1 2.325(2) .
Ho1 O2 2.298(2) .
Ho1 O3 2.320(2) 2_575
Ho1 O3 2.342(2) .
Ho1 O4 2.449(3) .
Ho1 O5 2.334(2) .
Ho1 O6 2.375(2) .
Ho1 N1 2.466(3) .
Ho1 C22 3.178(3) .
Ho2 O1 2.278(2) .
Ho2 O5 2.378(2) .
Ho2 O6 2.401(2) .
Ho2 O7 2.440(2) .
Ho2 O8 2.217(3) .
Ho2 O9 2.396(3) .
Ho2 O10 2.421(3) .
Ho2 N2 2.492(3) .
Ho2 C1 2.777(4) .
Ho2 C32 3.116(4) .
Na1 O4 2.377(3) .
Na1 O5 2.512(3) .
Na1 O6 2.530(3) .
Na1 O7 2.350(3) .
Na1 O11 2.340(3) .
Na1 O12 2.326(3) .
O1 C16 1.339(4) .
O2 C22 1.343(4) .
O3 C15 1.333(4) .
O4 H4a 0.83(5) .
O4 H4b 0.72(5) .
O5 C29 1.342(4) .
O6 C36 1.324(4) .
O7 C2 1.248(4) .
O8 C32 1.324(4) .
O9 C1 1.250(5) .
O10 C1 1.270(5) .
O11 C20 1.223(5) .
O12 C4 1.235(5) .
N1 C12 1.290(5) 2_575
N1 C30 1.442(4) .
N2 C31 1.284(5) .
N2 C33 1.420(5) .
N3 C2 1.311(5) .
N3 C40 1.450(6) .
N3 C44 1.458(5) .
N4 C4 1.325(5) .
N4 C38 1.422(6) .
N4 C46 1.462(6) .
N5 C7 1.440(6) .
N5 C9 1.447(6) .
N5 C20 1.316(5) .
C1 C6 1.499(6) .
C2 H2 0.9300 .
C3 H3 0.9300 .
C3 C34 1.389(6) .
C3 C39 1.383(6) .
C4 H4 0.9300 .
C5 H5 0.9300 .
C5 C33 1.400(5) .
C5 C34 1.378(6) .
C6 H6a 0.9600 .
C6 H6b 0.9600 .
C6 H6c 0.9600 .
C7 H7a 0.9600 .
C7 H7b 0.9600 .
C7 H7c 0.9600 .
C9 H9a 0.9600 .
C9 H9b 0.9600 .
C9 H9c 0.9600 .
C12 H12 0.9300 .
C12 C17 1.443(5) .
C15 C17 1.410(5) .
C15 C29 1.426(5) .
C16 C22 1.416(5) .
C16 C43 1.398(5) .
C17 C26 1.413(5) .
C20 H20 0.9300 .
C22 C42 1.391(5) .
C24 H24 0.9300 .
C24 C26 1.374(5) .
C24 C27 1.404(5) .
C26 H26 0.9300 .
C27 H27 0.9300 .
C27 C29 1.381(5) .
C30 C35 1.395(5) .
C30 C36 1.418(5) .
C31 H31 0.9300 .
C31 C43 1.445(5) .
C32 C33 1.420(5) .
C32 C39 1.400(5) .
C34 H34 0.9300 .
C35 H35 0.9300 .
C35 C47 1.375(5) .
C36 C37 1.406(5) .
C37 H37 0.9300 .
C37 C49 1.376(5) .
C38 H38a 0.9600 .
C38 H38b 0.9600 .
C38 H38c 0.9600 .
C39 H39 0.9300 .
C40 H40a 0.9600 .
C40 H40b 0.9600 .
C40 H40c 0.9600 .
C42 H42 0.9300 .
C42 C50 1.398(5) .
C43 C45 1.417(5) .
C44 H44a 0.9600 .
C44 H44b 0.9600 .
C44 H44c 0.9600 .
C45 H45 0.9300 .
C45 C50 1.369(6) .
C46 H46a 0.9600 .
C46 H46b 0.9600 .
C46 H46c 0.9600 .
C47 H47 0.9300 .
C47 C49 1.383(6) .
C49 H49 0.9300 .
C50 H50 0.9300 .
O13 C25 1.221(5) .
N6 C8 1.457(6) .
N6 C10 1.441(6) .
N6 C25 1.308(5) .
C8 H8a 0.9600 .
C8 H8b 0.9600 .
C8 H8c 0.9600 .
C10 H10a 0.9600 .
C10 H10b 0.9600 .
C10 H10c 0.9600 .
C25 H25 0.9300 .
O14 C41 1.182(6) .
N7 C11 1.406(8) .
N7 C41 1.348(7) .
N7 C48 1.438(7) .
C11 H11a 0.9600 .
C11 H11b 0.9600 .
C11 H11c 0.9600 .
C41 H41 0.9300 .
C48 H48a 0.9600 .
C48 H48b 0.9600 .
C48 H48c 0.9600 .
O15 H15a 0.8498 .
O15 H15b 0.8503 .
